data_1501942
loop_
_publ_author_name
'Liu, Guixia'
'Zhang, Shilei'
'Li, Hao'
'Zhang, Tangzhi'
'Wang, Wei'

_publ_section_title
;
 Organocatalytic enantioselective Friedel-crafts reactions of 1-naphthols
 with aldimines.
;
_journal_issue 5
_journal_name_full 'Organic letters'
_journal_page_first 828
_journal_page_last 831
_journal_paper_doi 10.1021/ol102987n
_journal_volume 13
_journal_year 2011
_chemical_absolute_configuration ad
_chemical_formula_sum 'C23 H19 N O3 S'
_chemical_formula_weight 389.45
_chemical_name_systematic
;

 ?

;
_space_group_IT_number 4
_symmetry_cell_setting monoclinic
_symmetry_space_group_name_Hall 'P 2yb'
_symmetry_space_group_name_H-M 'P 1 21 1'
_atom_sites_solution_hydrogens geom
_atom_sites_solution_primary direct
_atom_sites_solution_secondary difmap
_audit_creation_method SHELXL-97
_cell_angle_alpha 90.00
_cell_angle_beta 102.7820(10)
_cell_angle_gamma 90.00
_cell_formula_units_Z 2
_cell_length_a 9.4752(3)
_cell_length_b 7.9303(3)
_cell_length_c 12.8200(5)
_cell_measurement_reflns_used 9960
_cell_measurement_temperature 228(2)
_cell_measurement_theta_max 33.36
_cell_measurement_theta_min 2.20
_cell_volume 939.44(6)
_computing_cell_refinement 'Bruker SMART'
_computing_data_collection 'Bruker SMART'
_computing_data_reduction 'Bruker SAINT'
_computing_molecular_graphics 'Bruker SHELXTL'
_computing_publication_material 'Bruker SHELXTL'
_computing_structure_refinement 'SHELXL-97 (Sheldrick, 1997)'
_computing_structure_solution 'SHELXS-97 (Sheldrick, 1990)'
_diffrn_ambient_temperature 228(2)
_diffrn_measured_fraction_theta_full 0.987
_diffrn_measured_fraction_theta_max 0.987
_diffrn_measurement_device_type 'CCD area detector'
_diffrn_measurement_method 'phi and omega scans'
_diffrn_radiation_monochromator graphite
_diffrn_radiation_source 'fine-focus sealed tube'
_diffrn_radiation_type MoK\a
_diffrn_radiation_wavelength 0.71073
_diffrn_reflns_av_R_equivalents 0.0213
_diffrn_reflns_av_sigmaI/netI 0.0224
_diffrn_reflns_limit_h_max 14
_diffrn_reflns_limit_h_min -14
_diffrn_reflns_limit_k_max 12
_diffrn_reflns_limit_k_min -12
_diffrn_reflns_limit_l_max 19
_diffrn_reflns_limit_l_min -19
_diffrn_reflns_number 23907
_diffrn_reflns_theta_full 33.55
_diffrn_reflns_theta_max 33.55
_diffrn_reflns_theta_min 3.02
_exptl_absorpt_coefficient_mu 0.197
_exptl_absorpt_correction_T_max 0.980
_exptl_absorpt_correction_T_min 0.910
_exptl_absorpt_correction_type multi-scan
_exptl_absorpt_process_details Bruker,SADABS
_exptl_crystal_colour colourless
_exptl_crystal_density_diffrn 1.377
_exptl_crystal_density_meas >
_exptl_crystal_density_method 'not measured'
_exptl_crystal_description triangular
_exptl_crystal_F_000 408
_exptl_crystal_size_max 0.59
_exptl_crystal_size_mid 0.55
_exptl_crystal_size_min 0.10
_refine_diff_density_max 0.702
_refine_diff_density_min -0.199
_refine_diff_density_rms 0.050
_refine_ls_abs_structure_details 'Flack H D (1983), Acta Cryst. A39, 876-881'
_refine_ls_abs_structure_Flack -0.02(4)
_refine_ls_extinction_method none
_refine_ls_goodness_of_fit_ref 1.043
_refine_ls_hydrogen_treatment mixed
_refine_ls_matrix_type full
_refine_ls_number_parameters 261
_refine_ls_number_reflns 7031
_refine_ls_number_restraints 1
_refine_ls_restrained_S_all 1.042
_refine_ls_R_factor_all 0.0397
_refine_ls_R_factor_gt 0.0359
_refine_ls_shift/su_max 0.000
_refine_ls_shift/su_mean 0.000
_refine_ls_structure_factor_coef Fsqd
_refine_ls_weighting_details 'calc w=1/[\s^2^(Fo^2^)+(0.0625P)^2^+0.0720P] where P=(Fo^2^+2Fc^2^)/3'
_refine_ls_weighting_scheme calc
_refine_ls_wR_factor_gt 0.0947
_refine_ls_wR_factor_ref 0.0981
_reflns_number_gt 6496
_reflns_number_total 7031
_reflns_threshold_expression >2sigma(I)
_cod_data_source_file ol102987n_si_001.cif
_cod_data_source_block compound4
_cod_depositor_comments
;
The following automatic conversions were performed:

'_symmetry_cell_setting' value 'Monoclinic' changed to 'monoclinic'
according to /home/saulius/struct/CIF-dictionaries/cif_core.dic
dictionary named 'cif_core.dic' version 2.4.1 from 2010-06-29.

Automatic conversion script
Id: cif_fix_values 1715 2011-07-08 13:25:40Z adriana 
;
_cod_original_sg_symbol_H-M P2(1)
_cod_database_code 1501942

loop_
_symmetry_equiv_pos_as_xyz
'x, y, z'
'-x, y+1/2, -z'

loop_
_atom_site_label
_atom_site_type_symbol
_atom_site_fract_x
_atom_site_fract_y
_atom_site_fract_z
_atom_site_U_iso_or_equiv
_atom_site_adp_type
_atom_site_occupancy
_atom_site_symmetry_multiplicity
_atom_site_calc_flag
_atom_site_refinement_flags
S1 S 0.22505(3) 0.44087(4) 0.06559(2) 0.02376(6) Uani 1 1 d .
N1 N 0.17552(11) 0.26371(13) 0.00161(8) 0.02472(18) Uani 1 1 d .
H2 H 0.092(2) 0.234(3) 0.0047(15) 0.039(5) Uiso 1 1 d .
O1 O 0.20896(13) 0.26975(12) -0.20850(8) 0.0345(2) Uani 1 1 d .
H1 H 0.199(3) 0.308(4) -0.150(2) 0.077(8) Uiso 1 1 d .
O2 O 0.35361(11) 0.49260(13) 0.03334(8) 0.03276(19) Uani 1 1 d .
O3 O 0.09818(11) 0.54517(13) 0.04190(8) 0.0331(2) Uani 1 1 d .
C1 C 0.21543(13) 0.09867(15) -0.19591(9) 0.0235(2) Uani 1 1 d .
C2 C 0.19439(12) 0.00258(16) -0.29171(9) 0.0232(2) Uani 1 1 d .
C3 C 0.16978(14) 0.07988(17) -0.39404(10) 0.0299(2) Uani 1 1 d .
H3 H 0.1669 0.1981 -0.3996 0.036 Uiso 1 1 calc R
C4 C 0.15024(15) -0.01674(19) -0.48495(10) 0.0336(3) Uani 1 1 d .
H4 H 0.1350 0.0358 -0.5523 0.040 Uiso 1 1 calc R
C5 C 0.15290(15) -0.1931(2) -0.47813(10) 0.0329(3) Uani 1 1 d .
H5 H 0.1391 -0.2580 -0.5409 0.040 Uiso 1 1 calc R
C6 C 0.17540(15) -0.27152(18) -0.38105(11) 0.0309(2) Uani 1 1 d .
H6 H 0.1765 -0.3899 -0.3778 0.037 Uiso 1 1 calc R
C7 C 0.19715(13) -0.17631(16) -0.28494(9) 0.0250(2) Uani 1 1 d .
C8 C 0.22195(16) -0.25320(16) -0.18325(10) 0.0308(3) Uani 1 1 d .
H8 H 0.2224 -0.3714 -0.1778 0.037 Uiso 1 1 calc R
C9 C 0.24537(17) -0.15681(16) -0.09232(10) 0.0297(3) Uani 1 1 d .
H9 H 0.2631 -0.2106 -0.0253 0.036 Uiso 1 1 calc R
C10 C 0.24361(13) 0.02134(15) -0.09660(9) 0.0229(2) Uani 1 1 d .
C11 C 0.28292(12) 0.12486(15) 0.00674(8) 0.0238(2) Uani 1 1 d .
H11 H 0.3774 0.1788 0.0076 0.029 Uiso 1 1 calc R
C12 C 0.30241(13) 0.02033(15) 0.10835(9) 0.0251(2) Uani 1 1 d .
C13 C 0.43962(14) -0.0362(2) 0.15688(11) 0.0361(3) Uani 1 1 d .
H13 H 0.5191 -0.0080 0.1276 0.043 Uiso 1 1 calc R
C14 C 0.46003(18) -0.1351(3) 0.24925(12) 0.0456(4) Uani 1 1 d .
H14 H 0.5531 -0.1745 0.2812 0.055 Uiso 1 1 calc R
C15 C 0.34484(19) -0.1751(2) 0.29365(11) 0.0408(3) Uani 1 1 d .
H15 H 0.3593 -0.2394 0.3567 0.049 Uiso 1 1 calc R
C16 C 0.20755(17) -0.1202(2) 0.24479(11) 0.0384(3) Uani 1 1 d .
H16 H 0.1282 -0.1490 0.2741 0.046 Uiso 1 1 calc R
C17 C 0.18639(14) -0.02282(18) 0.15286(10) 0.0319(3) Uani 1 1 d .
H17 H 0.0928 0.0143 0.1204 0.038 Uiso 1 1 calc R
C18 C 0.26985(11) 0.40674(15) 0.20454(9) 0.0241(2) Uani 1 1 d .
C19 C 0.15992(13) 0.40718(18) 0.25993(10) 0.0302(2) Uani 1 1 d .
H19 H 0.0630 0.4210 0.2235 0.036 Uiso 1 1 calc R
C20 C 0.19512(15) 0.3869(2) 0.36992(11) 0.0376(3) Uani 1 1 d .
H20 H 0.1218 0.3881 0.4088 0.045 Uiso 1 1 calc R
C21 C 0.33831(18) 0.3646(3) 0.42289(11) 0.0453(4) Uani 1 1 d .
H21 H 0.3618 0.3500 0.4975 0.054 Uiso 1 1 calc R
C22 C 0.44659(16) 0.3639(3) 0.36601(12) 0.0496(4) Uani 1 1 d .
H22 H 0.5434 0.3490 0.4023 0.060 Uiso 1 1 calc R
C23 C 0.41351(13) 0.3851(2) 0.25619(11) 0.0366(3) Uani 1 1 d .
H23 H 0.4869 0.3849 0.2174 0.044 Uiso 1 1 calc R

loop_
_atom_site_aniso_label
_atom_site_aniso_U_11
_atom_site_aniso_U_22
_atom_site_aniso_U_33
_atom_site_aniso_U_23
_atom_site_aniso_U_13
_atom_site_aniso_U_12
S1 0.02791(11) 0.02132(11) 0.02231(11) 0.00074(9) 0.00611(8) 0.00036(10)
N1 0.0271(4) 0.0226(4) 0.0236(4) -0.0022(3) 0.0038(3) -0.0014(4)
O1 0.0591(6) 0.0204(4) 0.0255(4) 0.0035(3) 0.0123(4) -0.0015(4)
O2 0.0380(5) 0.0294(4) 0.0342(4) 0.0021(4) 0.0151(4) -0.0052(4)
O3 0.0358(5) 0.0283(4) 0.0328(5) 0.0024(4) 0.0027(4) 0.0073(4)
C1 0.0289(5) 0.0200(4) 0.0224(5) 0.0024(4) 0.0076(4) -0.0009(4)
C2 0.0238(5) 0.0257(5) 0.0206(5) 0.0017(4) 0.0061(4) -0.0004(4)
C3 0.0365(6) 0.0298(6) 0.0237(5) 0.0031(4) 0.0070(4) 0.0000(5)
C4 0.0388(6) 0.0414(7) 0.0203(5) 0.0008(4) 0.0057(4) -0.0015(5)
C5 0.0334(6) 0.0409(7) 0.0248(5) -0.0066(5) 0.0073(4) -0.0032(5)
C6 0.0357(6) 0.0291(6) 0.0283(6) -0.0057(4) 0.0082(5) -0.0022(5)
C7 0.0260(5) 0.0257(5) 0.0237(5) -0.0015(4) 0.0063(4) -0.0011(4)
C8 0.0450(7) 0.0207(5) 0.0269(6) 0.0010(4) 0.0086(5) 0.0002(5)
C9 0.0451(7) 0.0221(5) 0.0217(5) 0.0030(4) 0.0069(5) 0.0005(5)
C10 0.0273(5) 0.0209(5) 0.0208(5) 0.0018(4) 0.0057(4) -0.0003(4)
C11 0.0282(5) 0.0226(5) 0.0206(4) 0.0003(4) 0.0055(4) 0.0001(4)
C12 0.0311(5) 0.0242(5) 0.0193(4) -0.0001(4) 0.0040(4) 0.0005(4)
C13 0.0333(5) 0.0461(8) 0.0299(5) 0.0080(5) 0.0091(4) 0.0094(6)
C14 0.0436(7) 0.0600(10) 0.0320(6) 0.0142(6) 0.0055(5) 0.0184(7)
C15 0.0556(8) 0.0429(8) 0.0241(5) 0.0092(5) 0.0088(5) 0.0089(7)
C16 0.0459(7) 0.0441(7) 0.0260(5) 0.0075(5) 0.0098(5) -0.0025(6)
C17 0.0329(5) 0.0380(7) 0.0237(5) 0.0058(4) 0.0041(4) -0.0025(5)
C18 0.0240(4) 0.0260(5) 0.0220(4) -0.0025(4) 0.0047(3) 0.0001(4)
C19 0.0259(4) 0.0383(7) 0.0271(5) 0.0005(4) 0.0073(4) -0.0002(5)
C20 0.0373(6) 0.0490(8) 0.0293(5) 0.0013(6) 0.0133(5) 0.0001(6)
C21 0.0458(8) 0.0650(11) 0.0237(6) 0.0041(6) 0.0044(5) 0.0039(7)
C22 0.0317(6) 0.0814(13) 0.0314(7) 0.0028(7) -0.0024(5) 0.0097(7)
C23 0.0246(5) 0.0553(9) 0.0293(5) -0.0024(6) 0.0047(4) 0.0039(5)

loop_
_atom_type_symbol
_atom_type_description
_atom_type_scat_dispersion_real
_atom_type_scat_dispersion_imag
_atom_type_scat_source
C C 0.0033 0.0016 'International Tables Vol C Tables 4.2.6.8 and 6.1.1.4'
H H 0.0000 0.0000 'International Tables Vol C Tables 4.2.6.8 and 6.1.1.4'
N N 0.0061 0.0033 'International Tables Vol C Tables 4.2.6.8 and 6.1.1.4'
O O 0.0106 0.0060 'International Tables Vol C Tables 4.2.6.8 and 6.1.1.4'
S S 0.1246 0.1234 'International Tables Vol C Tables 4.2.6.8 and 6.1.1.4'

loop_
_geom_angle_atom_site_label_1
_geom_angle_atom_site_label_2
_geom_angle_atom_site_label_3
_geom_angle
O2 S1 O3 120.04(6)
O2 S1 N1 105.57(6)
O3 S1 N1 104.71(5)
O2 S1 C18 107.86(6)
O3 S1 C18 107.84(5)
N1 S1 C18 110.65(5)
C11 N1 S1 119.54(8)
C11 N1 H2 115.6(15)
S1 N1 H2 112.9(14)
C1 O1 H1 105(2)
O1 C1 C10 122.88(11)
O1 C1 C2 115.87(10)
C10 C1 C2 121.24(11)
C3 C2 C7 118.97(11)
C3 C2 C1 122.00(11)
C7 C2 C1 119.03(11)
C4 C3 C2 120.48(12)
C4 C3 H3 119.8
C2 C3 H3 119.8
C3 C4 C5 120.46(13)
C3 C4 H4 119.8
C5 C4 H4 119.8
C6 C5 C4 120.56(12)
C6 C5 H5 119.7
C4 C5 H5 119.7
C5 C6 C7 120.81(13)
C5 C6 H6 119.6
C7 C6 H6 119.6
C8 C7 C6 122.29(12)
C8 C7 C2 119.00(11)
C6 C7 C2 118.71(11)
C9 C8 C7 120.49(12)
C9 C8 H8 119.8
C7 C8 H8 119.8
C8 C9 C10 121.74(12)
C8 C9 H9 119.1
C10 C9 H9 119.1
C1 C10 C9 118.45(12)
C1 C10 C11 121.20(10)
C9 C10 C11 120.21(11)
N1 C11 C12 113.13(9)
N1 C11 C10 108.93(9)
C12 C11 C10 114.13(10)
N1 C11 H11 106.7
C12 C11 H11 106.7
C10 C11 H11 106.7
C13 C12 C17 119.02(11)
C13 C12 C11 119.02(11)
C17 C12 C11 121.95(11)
C12 C13 C14 120.15(12)
C12 C13 H13 119.9
C14 C13 H13 119.9
C15 C14 C13 120.43(13)
C15 C14 H14 119.8
C13 C14 H14 119.8
C14 C15 C16 119.53(13)
C14 C15 H15 120.2
C16 C15 H15 120.2
C15 C16 C17 120.34(14)
C15 C16 H16 119.8
C17 C16 H16 119.8
C16 C17 C12 120.52(12)
C16 C17 H17 119.7
C12 C17 H17 119.7
C19 C18 C23 121.73(11)
C19 C18 S1 118.61(9)
C23 C18 S1 119.63(9)
C18 C19 C20 118.88(11)
C18 C19 H19 120.6
C20 C19 H19 120.6
C19 C20 C21 120.15(12)
C19 C20 H20 119.9
C21 C20 H20 119.9
C22 C21 C20 120.08(13)
C22 C21 H21 120.0
C20 C21 H21 120.0
C23 C22 C21 120.55(13)
C23 C22 H22 119.7
C21 C22 H22 119.7
C22 C23 C18 118.60(12)
C22 C23 H23 120.7
C18 C23 H23 120.7

loop_
_geom_bond_atom_site_label_1
_geom_bond_atom_site_label_2
_geom_bond_distance
S1 O2 1.4304(9)
S1 O3 1.4353(10)
S1 N1 1.6421(11)
S1 C18 1.7583(11)
N1 C11 1.4909(15)
N1 H2 0.836(19)
O1 C1 1.3660(15)
O1 H1 0.84(3)
C1 C10 1.3848(16)
C1 C2 1.4214(16)
C2 C3 1.4199(16)
C2 C7 1.4212(18)
C3 C4 1.3727(18)
C3 H3 0.9400
C4 C5 1.402(2)
C4 H4 0.9400
C5 C6 1.3650(19)
C5 H5 0.9400
C6 C7 1.4207(17)
C6 H6 0.9400
C7 C8 1.4110(17)
C8 C9 1.3705(18)
C8 H8 0.9400
C9 C10 1.4139(16)
C9 H9 0.9400
C10 C11 1.5328(16)
C11 C12 1.5205(16)
C11 H11 0.9900
C12 C13 1.3858(18)
C12 C17 1.3888(17)
C13 C14 1.398(2)
C13 H13 0.9400
C14 C15 1.375(2)
C14 H14 0.9400
C15 C16 1.383(2)
C15 H15 0.9400
C16 C17 1.3859(18)
C16 H16 0.9400
C17 H17 0.9400
C18 C19 1.3844(15)
C18 C23 1.3863(16)
C19 C20 1.3848(18)
C19 H19 0.9400
C20 C21 1.387(2)
C20 H20 0.9400
C21 C22 1.384(2)
C21 H21 0.9400
C22 C23 1.383(2)
C22 H22 0.9400
C23 H23 0.9400

loop_
_geom_hbond_atom_site_label_D
_geom_hbond_atom_site_label_H
_geom_hbond_atom_site_label_A
_geom_hbond_distance_DH
_geom_hbond_distance_HA
_geom_hbond_distance_DA
_geom_hbond_angle_DHA
_geom_hbond_site_symmetry_A
C23 H23 O2 0.94 2.56 2.9143(17) 102.4 .
C17 H17 O3 0.94 2.45 3.2887(16) 148.8 2_545
C11 H11 O2 0.99 2.53 2.9947(16) 108.7 .
C9 H9 O2 0.94 2.56 3.2628(17) 131.7 1_545
N1 H2 O3 0.836(19) 2.32(2) 3.0659(14) 149.6(19) 2_545
O1 H1 N1 0.84(3) 2.03(3) 2.7813(14) 149(3) .

loop_
_geom_torsion_atom_site_label_1
_geom_torsion_atom_site_label_2
_geom_torsion_atom_site_label_3
_geom_torsion_atom_site_label_4
_geom_torsion
O2 S1 N1 C11 51.26(10)
O3 S1 N1 C11 178.88(9)
C18 S1 N1 C11 -65.18(10)
O1 C1 C2 C3 0.68(17)
C10 C1 C2 C3 -178.04(11)
O1 C1 C2 C7 -178.92(11)
C10 C1 C2 C7 2.36(18)
C7 C2 C3 C4 -0.57(19)
C1 C2 C3 C4 179.83(12)
C2 C3 C4 C5 0.6(2)
C3 C4 C5 C6 -0.2(2)
C4 C5 C6 C7 -0.2(2)
C5 C6 C7 C8 -179.43(13)
C5 C6 C7 C2 0.3(2)
C3 C2 C7 C8 179.85(11)
C1 C2 C7 C8 -0.54(19)
C3 C2 C7 C6 0.12(19)
C1 C2 C7 C6 179.73(10)
C6 C7 C8 C9 178.66(13)
C2 C7 C8 C9 -1.1(2)
C7 C8 C9 C10 0.9(2)
O1 C1 C10 C9 178.86(13)
C2 C1 C10 C9 -2.51(19)
O1 C1 C10 C11 -5.51(18)
C2 C1 C10 C11 173.12(11)
C8 C9 C10 C1 0.9(2)
C8 C9 C10 C11 -174.80(12)
S1 N1 C11 C12 81.21(11)
S1 N1 C11 C10 -150.74(8)
C1 C10 C11 N1 49.40(14)
C9 C10 C11 N1 -135.05(13)
C1 C10 C11 C12 176.89(11)
C9 C10 C11 C12 -7.56(17)
N1 C11 C12 C13 -141.76(12)
C10 C11 C12 C13 92.94(14)
N1 C11 C12 C17 39.46(15)
C10 C11 C12 C17 -85.84(14)
C17 C12 C13 C14 0.0(2)
C11 C12 C13 C14 -178.83(14)
C12 C13 C14 C15 -0.9(3)
C13 C14 C15 C16 1.5(3)
C14 C15 C16 C17 -1.2(3)
C15 C16 C17 C12 0.3(2)
C13 C12 C17 C16 0.4(2)
C11 C12 C17 C16 179.13(13)
O2 S1 C18 C19 160.20(10)
O3 S1 C18 C19 29.19(12)
N1 S1 C18 C19 -84.78(11)
O2 S1 C18 C23 -17.93(13)
O3 S1 C18 C23 -148.94(12)
N1 S1 C18 C23 97.08(12)
C23 C18 C19 C20 0.6(2)
S1 C18 C19 C20 -177.54(11)
C18 C19 C20 C21 -0.7(2)
C19 C20 C21 C22 0.5(3)
C20 C21 C22 C23 -0.1(3)
C21 C22 C23 C18 -0.1(3)
C19 C18 C23 C22 -0.2(2)
S1 C18 C23 C22 177.92(14)
